data_9004481
loop_
_publ_author_name
'Lucas, F.'
'Elfakir, A.'
'Wallez, G.'
'Quarton, M.'

_publ_section_title
;
 Synthesis and rietveld refinement of new phosphate and arsenate analogues of
 paracelsian
 Sample: Ba(ZnAsO4)2
;
_journal_name_full 'The Canadian Mineralogist'
_journal_page_first 1045
_journal_page_last 1051
_journal_volume 36
_journal_year 1998
_chemical_formula_structural Ba(ZnAsO4)2
_chemical_formula_sum 'As2 Ba O8 Zn2'
_space_group_IT_number 14
_symmetry_space_group_name_Hall '-P 2ybc'
_symmetry_space_group_name_H-M 'P 1 21/c 1'
_cell_angle_alpha 90
_cell_angle_beta 91.465
_cell_angle_gamma 90
_cell_length_a 8.8083
_cell_length_b 9.9821
_cell_length_c 9.4089
_cell_formula_units_Z 4
_cell_volume 827.010
_database_code_amcsd 0005555
_exptl_crystal_density_diffrn 4.385
_cod_original_formula_sum 'Ba Zn2 As2 O8'
_cod_database_code 9004481
_amcsd_formula_title Ba(ZnAsO4)2

loop_
_space_group_symop_operation_xyz
x,y,z
x,1/2-y,1/2+z
-x,1/2+y,1/2-z
-x,-y,-z

loop_
_atom_site_label
_atom_site_fract_x
_atom_site_fract_y
_atom_site_fract_z
_atom_site_U_iso_or_equiv
Ba 0.25000 0.41470 0.89080 0.01140
ZnT1o 0.92860 0.92500 0.22070 0.00507
AsT1m 0.55930 0.91190 0.24510 0.00507
AsT2o 0.94720 0.20220 0.06530 0.00507
ZnT2m 0.57910 0.18540 0.05350 0.00507
O1o 0.00500 0.10810 0.19900 0.02153
O1m 0.49900 0.05980 0.19000 0.02153
O2o 0.93900 0.35850 0.12200 0.02153
O2m 0.55800 0.36400 0.13200 0.02153
O3o 0.08000 0.19000 0.94810 0.02153
O3m 0.44400 0.19500 0.88620 0.02153
O4 0.78560 0.14800 0.00100 0.02153
O5 0.73130 0.92400 0.31440 0.02153

loop_
_cod_related_entry_id
_cod_related_entry_database
_cod_related_entry_code
1 AMCSD 0005555
